data_7206592
loop_
_publ_author_name
'Costa, Rub\'en D.'
'Tordera, Daniel'
'Ort\'i, Enrique'
'Bolink, Henk J.'
'Sch\"onle, Jonas'
'Graber, Stefan'
'Housecroft, Catherine E.'
'Constable, Edwin C.'
'Zampese, Jennifer A.'

_publ_section_title
;
 Copper(i) complexes for sustainable light-emitting electrochemical
 cells
;
_journal_issue 40
_journal_name_full 'Journal of Materials Chemistry'
_journal_page_first 16108
_journal_paper_doi 10.1039/c1jm12607e
_journal_volume 21
_journal_year 2011
_chemical_formula_moiety 'C48 H36 Cu N2 O P2, F6 P, C H2 Cl2'
_chemical_formula_sum 'C49 H38 Cl2 Cu F6 N2 O P3'
_chemical_formula_weight 1012.17
_chemical_name_systematic
;
?
;
_space_group_IT_number 14
_symmetry_cell_setting monoclinic
_symmetry_space_group_name_Hall '-P 2yn'
_symmetry_space_group_name_H-M 'P 1 21/n 1'
_atom_sites_solution_hydrogens geom
_atom_sites_solution_primary direct
_atom_sites_solution_secondary difmap
_audit_creation_method SHELXL-97
_cell_angle_alpha 90.00
_cell_angle_beta 105.808(5)
_cell_angle_gamma 90.00
_cell_formula_units_Z 4
_cell_length_a 13.4327(10)
_cell_length_b 25.218(2)
_cell_length_c 13.6483(9)
_cell_measurement_reflns_used 18770
_cell_measurement_temperature 173(2)
_cell_measurement_theta_max 66.78
_cell_measurement_theta_min 5.52
_cell_volume 4448.5(6)
_computing_cell_refinement 'Stoe IPDS'
_computing_data_collection 'Stoe IPDS'
_computing_data_reduction 'Stoe IPDS'
_computing_molecular_graphics 'Bruker SHELXTL'
_computing_publication_material 'Bruker SHELXTL'
_computing_structure_refinement 'SHELXL-97 (Sheldrick, 1997)'
_computing_structure_solution 'SHELXS-97 (Sheldrick, 1990)'
_diffrn_ambient_temperature 173(2)
_diffrn_measured_fraction_theta_full 0.994
_diffrn_measured_fraction_theta_max 0.994
_diffrn_measurement_device_type 'Stoe IPDS'
_diffrn_measurement_method '\w scans'
_diffrn_radiation_monochromator graphite
_diffrn_radiation_source 'fine-focus sealed tube'
_diffrn_radiation_type MoK\a
_diffrn_radiation_wavelength 0.71073
_diffrn_reflns_av_R_equivalents 0.0376
_diffrn_reflns_av_sigmaI/netI 0.0166
_diffrn_reflns_limit_h_max 18
_diffrn_reflns_limit_h_min -17
_diffrn_reflns_limit_k_max 34
_diffrn_reflns_limit_k_min -34
_diffrn_reflns_limit_l_max 18
_diffrn_reflns_limit_l_min -18
_diffrn_reflns_number 77797
_diffrn_reflns_theta_full 29.00
_diffrn_reflns_theta_max 29.00
_diffrn_reflns_theta_min 2.48
_exptl_absorpt_coefficient_mu 0.785
_exptl_absorpt_correction_T_max 0.9256
_exptl_absorpt_correction_T_min 0.7985
_exptl_absorpt_correction_type multi-scan
_exptl_absorpt_process_details '(Blessing 1951)'
_exptl_crystal_colour yellow
_exptl_crystal_density_diffrn 1.511
_exptl_crystal_density_method 'not measured'
_exptl_crystal_description block
_exptl_crystal_F_000 2064
_exptl_crystal_size_max 0.30
_exptl_crystal_size_mid 0.20
_exptl_crystal_size_min 0.10
_refine_diff_density_max 0.437
_refine_diff_density_min -0.374
_refine_diff_density_rms 0.053
_refine_ls_extinction_method none
_refine_ls_goodness_of_fit_ref 1.106
_refine_ls_hydrogen_treatment constr
_refine_ls_matrix_type full
_refine_ls_number_parameters 614
_refine_ls_number_reflns 11763
_refine_ls_number_restraints 12
_refine_ls_restrained_S_all 1.111
_refine_ls_R_factor_all 0.0381
_refine_ls_R_factor_gt 0.0347
_refine_ls_shift/su_max 0.003
_refine_ls_shift/su_mean 0.000
_refine_ls_structure_factor_coef Fsqd
_refine_ls_weighting_details 'calc w=1/[\s^2^(Fo^2^)+(0.0325P)^2^+3.1949P] where P=(Fo^2^+2Fc^2^)/3'
_refine_ls_weighting_scheme calc
_refine_ls_wR_factor_gt 0.0817
_refine_ls_wR_factor_ref 0.0836
_reflns_number_gt 10959
_reflns_number_total 11763
_reflns_threshold_expression >2sigma(I)
_cod_data_source_file c1jm12607e.txt
_cod_data_source_block js58
_cod_depositor_comments
;
The following automatic conversions were performed:

'_symmetry_cell_setting' value 'Monoclinic' changed to 'monoclinic'
according to /home/saulius/struct/CIF-dictionaries/cif_core.dic
dictionary named 'cif_core.dic' version 2.4.1 from 2010-06-29.

Automatic conversion script
Id: cif_fix_values 1715 2011-07-08 13:25:40Z adriana 
;
_cod_original_cell_volume 4448.4(6)
_cod_original_sg_symbol_Hall -P2yn
_cod_original_sg_symbol_H-M P2(1)/n
_cod_database_code 7206592

loop_
_symmetry_equiv_pos_as_xyz
'x, y, z'
'-x+1/2, y+1/2, -z+1/2'
'-x, -y, -z'
'x-1/2, -y-1/2, z-1/2'

loop_
_atom_site_label
_atom_site_type_symbol
_atom_site_fract_x
_atom_site_fract_y
_atom_site_fract_z
_atom_site_U_iso_or_equiv
_atom_site_adp_type
_atom_site_occupancy
_atom_site_symmetry_multiplicity
_atom_site_calc_flag
_atom_site_refinement_flags
_atom_site_disorder_assembly
_atom_site_disorder_group
Cu1 Cu 0.235952(13) 0.076656(7) 0.876950(12) 0.01601(5) Uani 1 1 d . . .
P1 P 0.14708(3) 0.043652(14) 0.72934(3) 0.01473(7) Uani 1 1 d . . .
P2 P 0.19578(3) 0.159218(14) 0.92339(3) 0.01624(7) Uani 1 1 d . . .
O1 O 0.00268(8) 0.10219(4) 0.80644(8) 0.01799(19) Uani 1 1 d . . .
C1 C 0.05309(10) 0.09049(6) 0.65619(10) 0.0172(2) Uani 1 1 d . . .
C2 C -0.00870(10) 0.11772(6) 0.70649(11) 0.0175(2) Uani 1 1 d . . .
C3 C -0.07949(12) 0.15550(6) 0.65724(12) 0.0250(3) Uani 1 1 d . . .
H3A H -0.1195 0.1746 0.6930 0.030 Uiso 1 1 calc R . .
C4 C -0.09093(13) 0.16500(7) 0.55478(13) 0.0291(3) Uani 1 1 d . . .
H4A H -0.1399 0.1905 0.5200 0.035 Uiso 1 1 calc R . .
C5 C -0.03238(13) 0.13801(7) 0.50249(12) 0.0271(3) Uani 1 1 d . . .
H5A H -0.0416 0.1446 0.4321 0.033 Uiso 1 1 calc R . .
C6 C 0.04022(12) 0.10109(6) 0.55343(11) 0.0217(3) Uani 1 1 d . . .
H6A H 0.0815 0.0829 0.5177 0.026 Uiso 1 1 calc R . .
C7 C 0.06493(11) 0.16877(6) 0.93471(11) 0.0182(3) Uani 1 1 d . . .
C8 C -0.01691(11) 0.13984(6) 0.87345(11) 0.0183(3) Uani 1 1 d . . .
C9 C -0.11743(11) 0.14565(6) 0.87981(13) 0.0241(3) Uani 1 1 d . . .
H9A H -0.1716 0.1247 0.8386 0.029 Uiso 1 1 calc R . .
C10 C -0.13780(12) 0.18239(7) 0.94716(13) 0.0271(3) Uani 1 1 d . . .
H10A H -0.2066 0.1871 0.9515 0.033 Uiso 1 1 calc R . .
C11 C -0.05833(13) 0.21226(7) 1.00827(13) 0.0265(3) Uani 1 1 d . . .
H11A H -0.0729 0.2378 1.0537 0.032 Uiso 1 1 calc R . .
C12 C 0.04207(12) 0.20500(6) 1.00330(12) 0.0234(3) Uani 1 1 d . . .
H12A H 0.0964 0.2249 1.0470 0.028 Uiso 1 1 calc R . .
C13 C 0.06688(11) -0.01337(6) 0.73892(10) 0.0172(2) Uani 1 1 d . . .
C14 C -0.03034(12) -0.02175(7) 0.67110(11) 0.0229(3) Uani 1 1 d . . .
H14A H -0.0578 0.0034 0.6189 0.027 Uiso 1 1 calc R . .
C15 C -0.08705(13) -0.06672(7) 0.67966(13) 0.0299(3) Uani 1 1 d . . .
H15A H -0.1532 -0.0722 0.6334 0.036 Uiso 1 1 calc R . .
C16 C -0.04766(15) -0.10352(7) 0.75518(14) 0.0323(4) Uani 1 1 d . . .
H16A H -0.0861 -0.1346 0.7599 0.039 Uiso 1 1 calc R . .
C17 C 0.04761(15) -0.09521(7) 0.82388(14) 0.0308(3) Uani 1 1 d . . .
H17A H 0.0741 -0.1202 0.8766 0.037 Uiso 1 1 calc R . .
C18 C 0.10470(12) -0.05031(6) 0.81599(12) 0.0231(3) Uani 1 1 d . . .
H18A H 0.1701 -0.0447 0.8635 0.028 Uiso 1 1 calc R . .
C19 C 0.21620(10) 0.02177(6) 0.63888(10) 0.0173(2) Uani 1 1 d . . .
C20 C 0.20287(12) -0.02815(6) 0.59342(12) 0.0232(3) Uani 1 1 d . . .
H20A H 0.1535 -0.0520 0.6068 0.028 Uiso 1 1 calc R . .
C21 C 0.26165(14) -0.04315(8) 0.52844(13) 0.0305(3) Uani 1 1 d . . .
H21A H 0.2531 -0.0774 0.4983 0.037 Uiso 1 1 calc R . .
C22 C 0.33237(13) -0.00829(8) 0.50771(13) 0.0314(4) Uani 1 1 d . . .
H22A H 0.3723 -0.0186 0.4632 0.038 Uiso 1 1 calc R . .
C23 C 0.34554(13) 0.04162(8) 0.55138(13) 0.0288(3) Uani 1 1 d . . .
H23A H 0.3935 0.0657 0.5359 0.035 Uiso 1 1 calc R . .
C24 C 0.28869(12) 0.05646(6) 0.61782(12) 0.0227(3) Uani 1 1 d . . .
H24A H 0.2991 0.0904 0.6492 0.027 Uiso 1 1 calc R . .
C25 C 0.27660(11) 0.17079(6) 1.05251(11) 0.0186(3) Uani 1 1 d . . .
C26 C 0.25191(13) 0.14699(7) 1.13492(12) 0.0264(3) Uani 1 1 d . . .
H26A H 0.1889 0.1279 1.1244 0.032 Uiso 1 1 calc R . .
C27 C 0.31829(16) 0.15085(8) 1.23211(13) 0.0341(4) Uani 1 1 d . . .
H27A H 0.3002 0.1348 1.2878 0.041 Uiso 1 1 calc R . .
C28 C 0.41060(16) 0.17802(9) 1.24822(14) 0.0395(4) Uani 1 1 d . . .
H28A H 0.4557 0.1810 1.3150 0.047 Uiso 1 1 calc R . .
C29 C 0.43692(15) 0.20081(8) 1.16654(15) 0.0377(4) Uani 1 1 d . . .
H29A H 0.5008 0.2192 1.1773 0.045 Uiso 1 1 calc R . .
C30 C 0.37063(12) 0.19705(7) 1.06888(13) 0.0267(3) Uani 1 1 d . . .
H30A H 0.3897 0.2125 1.0131 0.032 Uiso 1 1 calc R . .
C31 C 0.22029(11) 0.21738(6) 0.85432(11) 0.0216(3) Uani 1 1 d . . .
C32 C 0.18279(13) 0.26756(7) 0.86613(14) 0.0288(3) Uani 1 1 d . . .
H32A H 0.1387 0.2723 0.9093 0.035 Uiso 1 1 calc R . .
C33 C 0.20889(16) 0.31078(8) 0.81561(16) 0.0386(4) Uani 1 1 d . . .
H33A H 0.1816 0.3448 0.8229 0.046 Uiso 1 1 calc R . .
C34 C 0.27459(19) 0.30413(10) 0.75470(18) 0.0486(5) Uani 1 1 d . . .
H34A H 0.2931 0.3337 0.7204 0.058 Uiso 1 1 calc R . .
C35 C 0.3133(2) 0.25497(12) 0.7434(2) 0.0599(7) Uani 1 1 d . . .
H35A H 0.3594 0.2507 0.7022 0.072 Uiso 1 1 calc R . .
C36 C 0.28544(18) 0.21111(9) 0.79220(17) 0.0429(5) Uani 1 1 d . . .
H36A H 0.3112 0.1769 0.7828 0.051 Uiso 1 1 calc R . .
N1 N 0.22977(9) 0.03546(5) 1.00638(9) 0.0182(2) Uani 1 1 d . . .
N2 N 0.39240(9) 0.07143(5) 0.94720(9) 0.0173(2) Uani 1 1 d . . .
C37 C 0.14865(12) 0.01838(7) 1.03501(12) 0.0236(3) Uani 1 1 d . . .
H37A H 0.0820 0.0216 0.9884 0.028 Uiso 1 1 calc R . .
C38 C 0.15623(13) -0.00411(7) 1.13016(13) 0.0274(3) Uani 1 1 d . . .
H38A H 0.0961 -0.0162 1.1472 0.033 Uiso 1 1 calc R . .
C39 C 0.25160(14) -0.00853(7) 1.19857(12) 0.0278(3) Uani 1 1 d . . .
H39A H 0.2584 -0.0242 1.2634 0.033 Uiso 1 1 calc R . .
C40 C 0.33920(12) 0.01020(6) 1.17225(11) 0.0227(3) Uani 1 1 d . . .
C41 C 0.32402(11) 0.03179(6) 1.07419(10) 0.0172(2) Uani 1 1 d . . .
C42 C 0.41069(10) 0.05201(6) 1.04330(11) 0.0172(2) Uani 1 1 d . . .
C43 C 0.50931(11) 0.05143(6) 1.11298(12) 0.0226(3) Uani 1 1 d . . .
C44 C 0.59122(12) 0.07209(7) 1.07997(14) 0.0290(3) Uani 1 1 d . . .
H44A H 0.6591 0.0730 1.1248 0.035 Uiso 1 1 calc R . .
C45 C 0.57307(12) 0.09098(7) 0.98279(14) 0.0280(3) Uani 1 1 d . . .
H45A H 0.6283 0.1047 0.9593 0.034 Uiso 1 1 calc R . .
C46 C 0.47230(12) 0.08994(6) 0.91821(12) 0.0223(3) Uani 1 1 d . . .
H46A H 0.4607 0.1031 0.8508 0.027 Uiso 1 1 calc R . .
C47 C 0.44090(14) 0.00932(8) 1.24016(12) 0.0304(3) Uani 1 1 d . . .
H47A H 0.4516 -0.0057 1.3060 0.036 Uiso 1 1 calc R . .
C48 C 0.52180(13) 0.02941(8) 1.21243(13) 0.0307(4) Uani 1 1 d . . .
H48A H 0.5885 0.0290 1.2596 0.037 Uiso 1 1 calc R . .
P10 P 0.58539(4) 0.15614(2) 0.66897(4) 0.03316(10) Uani 1 1 d . . .
F10 F 0.53071(16) 0.16586(7) 0.55249(11) 0.0684(5) Uani 1 1 d . A .
F11 F 0.63835(11) 0.14698(7) 0.78794(11) 0.0598(4) Uani 1 1 d . A .
F12 F 0.6834(3) 0.1728(4) 0.6438(5) 0.101(2) Uani 0.551(11) 1 d PU A 1
F13 F 0.5957(7) 0.09656(17) 0.6368(4) 0.0784(17) Uani 0.551(11) 1 d P A 1
F14 F 0.4753(4) 0.1401(3) 0.6857(5) 0.0653(16) Uani 0.551(11) 1 d P A 1
F15 F 0.5594(5) 0.21516(16) 0.6928(4) 0.0672(17) Uani 0.551(11) 1 d PU A 1
F12' F 0.6807(5) 0.1969(3) 0.6749(7) 0.079(2) Uani 0.449(11) 1 d PU A 2
F13' F 0.6662(10) 0.1109(3) 0.6560(4) 0.092(3) Uani 0.449(11) 1 d P A 2
F14' F 0.5049(10) 0.1177(6) 0.6818(8) 0.133(5) Uani 0.449(11) 1 d P A 2
F15' F 0.5290(7) 0.2053(4) 0.6944(6) 0.099(3) Uani 0.449(11) 1 d PU A 2
C100 C -0.3637(2) 0.27414(10) 0.9046(2) 0.0512(5) Uani 1 1 d . . .
H10B H -0.4248 0.2955 0.8693 0.061 Uiso 1 1 calc R . .
H10C H -0.3407 0.2541 0.8524 0.061 Uiso 1 1 calc R . .
Cl1 Cl -0.26429(5) 0.31655(2) 0.96930(5) 0.05101(13) Uani 1 1 d . . .
Cl2 Cl -0.39894(5) 0.22967(3) 0.98707(7) 0.06431(19) Uani 1 1 d . . .

loop_
_atom_site_aniso_label
_atom_site_aniso_U_11
_atom_site_aniso_U_22
_atom_site_aniso_U_33
_atom_site_aniso_U_23
_atom_site_aniso_U_13
_atom_site_aniso_U_12
Cu1 0.01412(8) 0.01971(9) 0.01307(8) -0.00138(6) 0.00180(6) 0.00042(6)
P1 0.01357(15) 0.01683(15) 0.01293(15) -0.00119(11) 0.00217(11) 0.00060(12)
P2 0.01410(15) 0.01806(16) 0.01680(16) -0.00252(12) 0.00462(12) -0.00075(12)
O1 0.0170(4) 0.0192(5) 0.0173(5) -0.0024(4) 0.0039(4) 0.0021(4)
C1 0.0151(6) 0.0175(6) 0.0169(6) -0.0003(5) 0.0010(5) -0.0004(5)
C2 0.0144(6) 0.0179(6) 0.0178(6) -0.0010(5) 0.0005(5) -0.0013(5)
C3 0.0213(7) 0.0237(7) 0.0266(7) -0.0014(6) 0.0011(6) 0.0061(6)
C4 0.0278(8) 0.0247(7) 0.0281(8) 0.0047(6) -0.0039(6) 0.0062(6)
C5 0.0308(8) 0.0270(8) 0.0195(7) 0.0050(6) -0.0001(6) 0.0003(6)
C6 0.0221(7) 0.0233(7) 0.0178(6) 0.0004(5) 0.0024(5) -0.0006(5)
C7 0.0159(6) 0.0189(6) 0.0208(6) -0.0014(5) 0.0071(5) 0.0010(5)
C8 0.0168(6) 0.0187(6) 0.0203(6) -0.0021(5) 0.0065(5) 0.0018(5)
C9 0.0153(6) 0.0270(7) 0.0305(8) -0.0028(6) 0.0069(6) 0.0007(5)
C10 0.0208(7) 0.0295(8) 0.0343(8) -0.0010(6) 0.0133(6) 0.0053(6)
C11 0.0278(8) 0.0256(7) 0.0297(8) -0.0043(6) 0.0139(6) 0.0051(6)
C12 0.0234(7) 0.0222(7) 0.0254(7) -0.0058(6) 0.0084(6) 0.0007(5)
C13 0.0172(6) 0.0191(6) 0.0165(6) -0.0030(5) 0.0065(5) -0.0011(5)
C14 0.0208(7) 0.0291(8) 0.0185(6) -0.0028(5) 0.0048(5) -0.0045(6)
C15 0.0266(8) 0.0379(9) 0.0278(8) -0.0111(7) 0.0122(6) -0.0126(7)
C16 0.0410(10) 0.0277(8) 0.0368(9) -0.0094(7) 0.0250(8) -0.0131(7)
C17 0.0433(10) 0.0226(7) 0.0313(8) 0.0032(6) 0.0185(7) -0.0003(7)
C18 0.0245(7) 0.0221(7) 0.0236(7) 0.0010(5) 0.0078(6) 0.0023(6)
C19 0.0145(6) 0.0228(7) 0.0137(6) -0.0017(5) 0.0022(5) 0.0018(5)
C20 0.0213(7) 0.0270(7) 0.0219(7) -0.0059(6) 0.0069(5) -0.0010(6)
C21 0.0303(8) 0.0358(9) 0.0268(8) -0.0111(7) 0.0102(6) 0.0029(7)
C22 0.0257(8) 0.0495(11) 0.0212(7) -0.0036(7) 0.0102(6) 0.0058(7)
C23 0.0221(7) 0.0428(10) 0.0233(7) 0.0027(7) 0.0090(6) -0.0021(7)
C24 0.0202(7) 0.0273(7) 0.0210(7) -0.0008(5) 0.0062(5) -0.0008(6)
C25 0.0182(6) 0.0187(6) 0.0183(6) -0.0035(5) 0.0039(5) -0.0002(5)
C26 0.0282(8) 0.0322(8) 0.0197(7) -0.0041(6) 0.0079(6) -0.0050(6)
C27 0.0402(10) 0.0419(10) 0.0192(7) -0.0016(7) 0.0061(7) -0.0016(8)
C28 0.0386(10) 0.0472(11) 0.0237(8) -0.0032(7) -0.0070(7) -0.0042(8)
C29 0.0282(8) 0.0414(10) 0.0344(9) 0.0007(8) -0.0070(7) -0.0104(7)
C30 0.0227(7) 0.0274(8) 0.0263(8) 0.0015(6) 0.0004(6) -0.0053(6)
C31 0.0188(6) 0.0255(7) 0.0191(6) 0.0020(5) 0.0027(5) -0.0039(5)
C32 0.0262(8) 0.0262(8) 0.0320(8) 0.0029(6) 0.0048(6) -0.0013(6)
C33 0.0391(10) 0.0282(9) 0.0421(10) 0.0091(8) 0.0004(8) -0.0050(7)
C34 0.0518(13) 0.0478(12) 0.0446(12) 0.0206(10) 0.0105(10) -0.0134(10)
C35 0.0714(17) 0.0645(16) 0.0591(15) 0.0194(12) 0.0438(14) -0.0022(13)
C36 0.0526(12) 0.0416(11) 0.0451(11) 0.0091(9) 0.0315(10) 0.0047(9)
N1 0.0164(5) 0.0229(6) 0.0154(5) -0.0013(4) 0.0044(4) -0.0022(4)
N2 0.0150(5) 0.0196(5) 0.0176(5) 0.0001(4) 0.0048(4) 0.0012(4)
C37 0.0196(6) 0.0299(8) 0.0223(7) -0.0022(6) 0.0074(5) -0.0046(6)
C38 0.0286(8) 0.0314(8) 0.0266(8) 0.0003(6) 0.0149(6) -0.0055(6)
C39 0.0352(8) 0.0297(8) 0.0217(7) 0.0060(6) 0.0131(6) 0.0014(7)
C40 0.0257(7) 0.0250(7) 0.0178(6) 0.0030(5) 0.0068(5) 0.0046(6)
C41 0.0171(6) 0.0186(6) 0.0159(6) -0.0004(5) 0.0045(5) 0.0020(5)
C42 0.0153(6) 0.0180(6) 0.0176(6) 0.0000(5) 0.0033(5) 0.0023(5)
C43 0.0164(6) 0.0259(7) 0.0234(7) 0.0006(6) 0.0016(5) 0.0044(5)
C44 0.0144(6) 0.0335(8) 0.0360(9) 0.0007(7) 0.0017(6) 0.0020(6)
C45 0.0159(7) 0.0300(8) 0.0400(9) 0.0018(7) 0.0108(6) -0.0008(6)
C46 0.0194(7) 0.0233(7) 0.0263(7) 0.0033(6) 0.0101(6) 0.0004(5)
C47 0.0288(8) 0.0412(9) 0.0187(7) 0.0082(6) 0.0026(6) 0.0089(7)
C48 0.0224(7) 0.0409(9) 0.0234(7) 0.0056(7) -0.0033(6) 0.0084(7)
P10 0.0315(2) 0.0324(2) 0.0364(2) 0.00872(18) 0.01055(18) 0.00100(18)
F10 0.1069(14) 0.0602(9) 0.0318(7) 0.0043(6) 0.0081(8) 0.0070(9)
F11 0.0462(8) 0.0831(11) 0.0435(7) 0.0196(7) 0.0008(6) 0.0143(7)
F12 0.0336(16) 0.182(7) 0.099(3) -0.005(4) 0.0409(19) -0.032(3)
F13 0.122(5) 0.0404(19) 0.075(3) 0.0123(16) 0.032(3) 0.042(2)
F14 0.0369(16) 0.107(4) 0.056(2) -0.008(2) 0.0209(15) -0.024(2)
F15 0.120(4) 0.0300(15) 0.0378(17) -0.0049(11) -0.001(2) -0.006(2)
F12' 0.065(3) 0.073(4) 0.092(4) 0.037(3) 0.008(3) -0.027(3)
F13' 0.158(8) 0.072(4) 0.050(2) 0.009(2) 0.034(4) 0.075(5)
F14' 0.123(8) 0.166(10) 0.083(5) 0.038(6) -0.019(5) -0.121(8)
F15' 0.082(4) 0.141(7) 0.072(3) 0.011(4) 0.017(3) 0.093(4)
C100 0.0542(13) 0.0400(11) 0.0556(14) 0.0073(10) 0.0085(11) 0.0096(10)
Cl1 0.0579(3) 0.0383(3) 0.0606(3) 0.0027(2) 0.0226(3) 0.0007(2)
Cl2 0.0572(4) 0.0444(3) 0.1038(6) 0.0097(3) 0.0431(4) 0.0035(3)

loop_
_atom_type_symbol
_atom_type_description
_atom_type_scat_dispersion_real
_atom_type_scat_dispersion_imag
_atom_type_scat_source
C C 0.0033 0.0016 'International Tables Vol C Tables 4.2.6.8 and 6.1.1.4'
H H 0.0000 0.0000 'International Tables Vol C Tables 4.2.6.8 and 6.1.1.4'
N N 0.0061 0.0033 'International Tables Vol C Tables 4.2.6.8 and 6.1.1.4'
O O 0.0106 0.0060 'International Tables Vol C Tables 4.2.6.8 and 6.1.1.4'
F F 0.0171 0.0103 'International Tables Vol C Tables 4.2.6.8 and 6.1.1.4'
P P 0.1023 0.0942 'International Tables Vol C Tables 4.2.6.8 and 6.1.1.4'
Cu Cu 0.3201 1.2651 'International Tables Vol C Tables 4.2.6.8 and 6.1.1.4'
Cl Cl 0.1484 0.1585 'International Tables Vol C Tables 4.2.6.8 and 6.1.1.4'

loop_
_geom_angle_atom_site_label_1
_geom_angle_atom_site_label_2
_geom_angle_atom_site_label_3
_geom_angle
N2 Cu1 N1 81.02(5)
N2 Cu1 P1 129.03(4)
N1 Cu1 P1 116.90(4)
N2 Cu1 P2 102.54(4)
N1 Cu1 P2 98.81(4)
P1 Cu1 P2 119.175(15)
C1 P1 C19 103.34(6)
C1 P1 C13 102.50(7)
C19 P1 C13 103.30(6)
C1 P1 Cu1 112.27(5)
C19 P1 Cu1 118.98(5)
C13 P1 Cu1 114.55(5)
C31 P2 C7 104.60(7)
C31 P2 C25 103.14(7)
C7 P2 C25 103.35(7)
C31 P2 Cu1 120.06(5)
C7 P2 Cu1 116.77(5)
C25 P2 Cu1 106.89(5)
C2 O1 C8 117.63(11)
C6 C1 C2 118.35(13)
C6 C1 P1 123.77(11)
C2 C1 P1 117.88(10)
C3 C2 O1 123.30(13)
C3 C2 C1 121.50(14)
O1 C2 C1 115.12(12)
C2 C3 C4 118.81(15)
C2 C3 H3A 120.6
C4 C3 H3A 120.6
C5 C4 C3 121.04(15)
C5 C4 H4A 119.5
C3 C4 H4A 119.5
C4 C5 C6 119.58(15)
C4 C5 H5A 120.2
C6 C5 H5A 120.2
C5 C6 C1 120.69(15)
C5 C6 H6A 119.7
C1 C6 H6A 119.7
C8 C7 C12 117.52(13)
C8 C7 P2 120.13(10)
C12 C7 P2 122.35(11)
C9 C8 O1 118.40(13)
C9 C8 C7 122.07(13)
O1 C8 C7 119.48(12)
C10 C9 C8 119.03(15)
C10 C9 H9A 120.5
C8 C9 H9A 120.5
C9 C10 C11 120.32(14)
C9 C10 H10A 119.8
C11 C10 H10A 119.8
C12 C11 C10 120.08(14)
C12 C11 H11A 120.0
C10 C11 H11A 120.0
C11 C12 C7 120.94(15)
C11 C12 H12A 119.5
C7 C12 H12A 119.5
C18 C13 C14 118.83(14)
C18 C13 P1 118.72(11)
C14 C13 P1 122.44(11)
C15 C14 C13 120.23(15)
C15 C14 H14A 119.9
C13 C14 H14A 119.9
C16 C15 C14 120.28(16)
C16 C15 H15A 119.9
C14 C15 H15A 119.9
C15 C16 C17 120.05(16)
C15 C16 H16A 120.0
C17 C16 H16A 120.0
C16 C17 C18 120.03(16)
C16 C17 H17A 120.0
C18 C17 H17A 120.0
C17 C18 C13 120.56(15)
C17 C18 H18A 119.7
C13 C18 H18A 119.7
C20 C19 C24 119.13(13)
C20 C19 P1 123.26(11)
C24 C19 P1 117.57(11)
C21 C20 C19 120.22(15)
C21 C20 H20A 119.9
C19 C20 H20A 119.9
C22 C21 C20 119.99(16)
C22 C21 H21A 120.0
C20 C21 H21A 120.0
C21 C22 C23 120.40(15)
C21 C22 H22A 119.8
C23 C22 H22A 119.8
C22 C23 C24 119.92(16)
C22 C23 H23A 120.0
C24 C23 H23A 120.0
C23 C24 C19 120.32(15)
C23 C24 H24A 119.8
C19 C24 H24A 119.8
C30 C25 C26 118.80(14)
C30 C25 P2 120.49(12)
C26 C25 P2 120.10(11)
C27 C26 C25 120.69(16)
C27 C26 H26A 119.7
C25 C26 H26A 119.7
C28 C27 C26 120.20(17)
C28 C27 H27A 119.9
C26 C27 H27A 119.9
C27 C28 C29 119.57(17)
C27 C28 H28A 120.2
C29 C28 H28A 120.2
C28 C29 C30 120.46(17)
C28 C29 H29A 119.8
C30 C29 H29A 119.8
C25 C30 C29 120.24(16)
C25 C30 H30A 119.9
C29 C30 H30A 119.9
C36 C31 C32 119.07(16)
C36 C31 P2 117.31(14)
C32 C31 P2 123.48(12)
C33 C32 C31 120.71(18)
C33 C32 H32A 119.6
C31 C32 H32A 119.6
C34 C33 C32 119.7(2)
C34 C33 H33A 120.2
C32 C33 H33A 120.2
C35 C34 C33 120.22(19)
C35 C34 H34A 119.9
C33 C34 H34A 119.9
C34 C35 C36 120.4(2)
C34 C35 H35A 119.8
C36 C35 H35A 119.8
C31 C36 C35 119.9(2)
C31 C36 H36A 120.0
C35 C36 H36A 120.0
C37 N1 C41 117.87(13)
C37 N1 Cu1 129.92(11)
C41 N1 Cu1 111.75(9)
C46 N2 C42 117.84(13)
C46 N2 Cu1 130.08(10)
C42 N2 Cu1 111.42(9)
N1 C37 C38 123.30(15)
N1 C37 H37A 118.4
C38 C37 H37A 118.4
C39 C38 C37 119.04(15)
C39 C38 H38A 120.5
C37 C38 H38A 120.5
C38 C39 C40 119.50(14)
C38 C39 H39A 120.2
C40 C39 H39A 120.2
C39 C40 C41 117.36(14)
C39 C40 C47 123.36(14)
C41 C40 C47 119.26(14)
N1 C41 C40 122.91(13)
N1 C41 C42 117.23(12)
C40 C41 C42 119.86(13)
N2 C42 C43 123.14(13)
N2 C42 C41 117.64(12)
C43 C42 C41 119.22(13)
C44 C43 C42 117.24(14)
C44 C43 C48 123.37(14)
C42 C43 C48 119.39(14)
C45 C44 C43 119.63(15)
C45 C44 H44A 120.2
C43 C44 H44A 120.2
C44 C45 C46 119.38(15)
C44 C45 H45A 120.3
C46 C45 H45A 120.3
N2 C46 C45 122.77(15)
N2 C46 H46A 118.6
C45 C46 H46A 118.6
C48 C47 C40 121.06(15)
C48 C47 H47A 119.5
C40 C47 H47A 119.5
C47 C48 C43 121.18(15)
C47 C48 H48A 119.4
C43 C48 H48A 119.4
F14' P10 F12 155.5(6)
F14' P10 F15' 94.5(6)
F12 P10 F15' 109.9(4)
F14' P10 F10 93.7(4)
F12 P10 F10 85.6(2)
F15' P10 F10 88.8(3)
F14' P10 F13 62.5(6)
F12 P10 F13 93.0(3)
F15' P10 F13 155.8(4)
F10 P10 F13 85.4(2)
F14' P10 F15 112.2(7)
F12 P10 F15 92.3(4)
F10 P10 F15 89.6(2)
F13 P10 F15 172.3(3)
F14' P10 F11 85.6(4)
F12 P10 F11 95.5(2)
F15' P10 F11 89.9(3)
F10 P10 F11 178.49(10)
F13 P10 F11 95.5(2)
F15 P10 F11 89.4(2)
F12 P10 F14 174.9(4)
F15' P10 F14 69.1(5)
F10 P10 F14 89.3(3)
F13 P10 F14 87.3(3)
F15 P10 F14 86.8(3)
F11 P10 F14 89.5(3)
F14' P10 F13' 94.8(6)
F12 P10 F13' 61.2(4)
F15' P10 F13' 167.9(4)
F10 P10 F13' 98.1(2)
F15 P10 F13' 151.4(5)
F11 P10 F13' 83.3(2)
F14 P10 F13' 120.6(5)
F14' P10 F12' 170.7(4)
F15' P10 F12' 84.8(4)
F10 P10 F12' 95.5(3)
F13 P10 F12' 119.1(3)
F15 P10 F12' 67.1(3)
F11 P10 F12' 85.1(3)
F14 P10 F12' 153.3(4)
F13' P10 F12' 84.7(4)
Cl2 C100 Cl1 111.79(14)
Cl2 C100 H10B 109.3
Cl1 C100 H10B 109.3
Cl2 C100 H10C 109.3
Cl1 C100 H10C 109.3
H10B C100 H10C 107.9

loop_
_geom_bond_atom_site_label_1
_geom_bond_atom_site_label_2
_geom_bond_distance
Cu1 N2 2.0628(12)
Cu1 N1 2.0704(12)
Cu1 P1 2.2059(4)
Cu1 P2 2.2835(4)
P1 C1 1.8164(14)
P1 C19 1.8209(14)
P1 C13 1.8226(15)
P2 C31 1.8214(16)
P2 C7 1.8219(14)
P2 C25 1.8240(15)
O1 C2 1.3871(17)
O1 C8 1.3921(17)
C1 C6 1.391(2)
C1 C2 1.394(2)
C2 C3 1.384(2)
C3 C4 1.385(2)
C3 H3A 0.9500
C4 C5 1.377(3)
C4 H4A 0.9500
C5 C6 1.390(2)
C5 H5A 0.9500
C6 H6A 0.9500
C7 C8 1.393(2)
C7 C12 1.401(2)
C8 C9 1.3841(19)
C9 C10 1.384(2)
C9 H9A 0.9500
C10 C11 1.385(2)
C10 H10A 0.9500
C11 C12 1.381(2)
C11 H11A 0.9500
C12 H12A 0.9500
C13 C18 1.393(2)
C13 C14 1.396(2)
C14 C15 1.389(2)
C14 H14A 0.9500
C15 C16 1.381(3)
C15 H15A 0.9500
C16 C17 1.381(3)
C16 H16A 0.9500
C17 C18 1.388(2)
C17 H17A 0.9500
C18 H18A 0.9500
C19 C20 1.393(2)
C19 C24 1.396(2)
C20 C21 1.391(2)
C20 H20A 0.9500
C21 C22 1.379(3)
C21 H21A 0.9500
C22 C23 1.383(3)
C22 H22A 0.9500
C23 C24 1.387(2)
C23 H23A 0.9500
C24 H24A 0.9500
C25 C30 1.389(2)
C25 C26 1.392(2)
C26 C27 1.386(2)
C26 H26A 0.9500
C27 C28 1.381(3)
C27 H27A 0.9500
C28 C29 1.383(3)
C28 H28A 0.9500
C29 C30 1.390(2)
C29 H29A 0.9500
C30 H30A 0.9500
C31 C36 1.383(2)
C31 C32 1.387(2)
C32 C33 1.385(2)
C32 H32A 0.9500
C33 C34 1.378(3)
C33 H33A 0.9500
C34 C35 1.369(4)
C34 H34A 0.9500
C35 C36 1.394(3)
C35 H35A 0.9500
C36 H36A 0.9500
N1 C37 1.3257(19)
N1 C41 1.3526(18)
N2 C46 1.3258(18)
N2 C42 1.3583(18)
C37 C38 1.395(2)
C37 H37A 0.9500
C38 C39 1.369(2)
C38 H38A 0.9500
C39 C40 1.403(2)
C39 H39A 0.9500
C40 C41 1.407(2)
C40 C47 1.427(2)
C41 C42 1.4355(19)
C42 C43 1.4048(19)
C43 C44 1.398(2)
C43 C48 1.433(2)
C44 C45 1.367(3)
C44 H44A 0.9500
C45 C46 1.400(2)
C45 H45A 0.9500
C46 H46A 0.9500
C47 C48 1.344(3)
C47 H47A 0.9500
C48 H48A 0.9500
P10 F14' 1.498(7)
P10 F12 1.507(4)
P10 F15' 1.541(6)
P10 F10 1.5782(15)
P10 F13 1.582(4)
P10 F15 1.583(5)
P10 F11 1.6020(14)
P10 F14 1.609(5)
P10 F13' 1.617(6)
P10 F12' 1.626(5)
C100 Cl2 1.743(3)
C100 Cl1 1.751(3)
C100 H10B 0.9900
C100 H10C 0.9900
